data_7720405
loop_
_publ_author_name
'Selivanov, N. I.'
'Kevorkyants, R.'
'Emeline, A. V.'

_publ_section_title
;
 Structural and optoelectronic properties of quasi-1D hybrid
 3-halogenopyridinium lead bromides.
;
_journal_issue 5
_journal_name_full 'Dalton transactions (Cambridge, England : 2003)'
_journal_page_first 2232
_journal_page_last 2241
_journal_paper_doi 10.1039/d5dt02637g
_journal_volume 55
_journal_year 2026
_chemical_formula_moiety 'Br3 Pb, C5 H5 I N'
_chemical_formula_sum 'C5 H5 Br3 I N Pb'
_chemical_formula_weight 652.92
_space_group_crystal_system monoclinic
_space_group_IT_number 14
_space_group_name_Hall '-P 2ybc'
_space_group_name_H-M_alt 'P 1 21/c 1'
_atom_sites_solution_hydrogens geom
_atom_sites_solution_primary dual
_audit_creation_date 2024-10-02
_audit_creation_method
;
Olex2 1.5
(compiled 2024.02.16 svn.r378c4104 for OlexSys, GUI svn.r6928)
;
_audit_update_record
;
2025-11-03 deposited with the CCDC.	2026-01-05 downloaded from the CCDC.
;
_cell_angle_alpha 90
_cell_angle_beta 105.349(5)
_cell_angle_gamma 90
_cell_formula_units_Z 4
_cell_length_a 9.6254(4)
_cell_length_b 8.0836(3)
_cell_length_c 15.7786(7)
_cell_measurement_reflns_used 6454
_cell_measurement_temperature 296(2)
_cell_measurement_theta_max 37.5820
_cell_measurement_theta_min 3.3530
_cell_volume 1183.91(9)
_computing_cell_refinement 'CrysAlisPro 1.171.42.102a (Rigaku OD, 2023)'
_computing_data_collection 'CrysAlisPro 1.171.42.102a (Rigaku OD, 2023)'
_computing_data_reduction 'CrysAlisPro 1.171.42.102a (Rigaku OD, 2023)'
_computing_molecular_graphics 'Olex2 1.5 (Dolomanov et al., 2009)'
_computing_publication_material 'Olex2 1.5 (Dolomanov et al., 2009)'
_computing_structure_refinement 'SHELXL 2014/6 (Sheldrick, 2015)'
_diffrn_ambient_environment air
_diffrn_ambient_temperature 296(2)
_diffrn_detector 'Hybrid Pixel Array Detector'
_diffrn_detector_area_resol_mean 10.0000
_diffrn_detector_type HyPix
_diffrn_measured_fraction_theta_full 0.997
_diffrn_measured_fraction_theta_max 0.916
_diffrn_measurement_details
;
List of Runs (angles in degrees, time in seconds):

  # Type    Start    End  Width  t~exp~   \w     \q     \k     \f   Frames
#--------------------------------------------------------------------------
  1  \w     53.00  95.00   0.50    5.00    --   23.84  12.00 116.00   84
  2  \w    -37.00 -12.00   0.50    5.00    --   23.84 -12.00 -55.00   50
  3  \w    -99.00 -16.00   0.50    5.00    --  -25.09 -12.00 -55.00  166
  4  \w    -24.00  44.00   0.50    5.00    --  -25.09  12.00 116.00  136
  5  \w     39.00  76.00   0.50    5.00    --   23.84-178.00 -90.00   74
  6  \w     67.00  92.00   0.50    5.00    --   23.84 178.00 -60.00   50
  7  \w     39.00  95.00   0.50    5.00    --   23.84-178.00  60.00  112
  8  \w    -71.00  -5.00   0.50    5.00    --  -25.09 -77.00-180.00  132
  9  \w    -64.00 -18.50   0.50    5.00    --  -25.09 -57.00-120.00   91
;
_diffrn_measurement_device 'four-circle diffractometer'
_diffrn_measurement_device_type 'XtaLAB Synergy, Single source at home/near, HyPix'
_diffrn_measurement_method '\w scans'
_diffrn_orient_matrix_type 'CrysAlisPro convention (1999,Acta A55,543-557)'
_diffrn_orient_matrix_UB_11 0.0693531000
_diffrn_orient_matrix_UB_12 0.0119058000
_diffrn_orient_matrix_UB_13 0.0290596000
_diffrn_orient_matrix_UB_21 -0.0312701000
_diffrn_orient_matrix_UB_22 0.0065733000
_diffrn_orient_matrix_UB_23 0.0358195000
_diffrn_orient_matrix_UB_31 0.0071405000
_diffrn_orient_matrix_UB_32 -0.0867103000
_diffrn_orient_matrix_UB_33 0.0066871000
_diffrn_radiation_monochromator mirror
_diffrn_radiation_probe x-ray
_diffrn_radiation_type 'Mo K\a'
_diffrn_radiation_wavelength 0.71073
_diffrn_reflns_av_R_equivalents 0.0456
_diffrn_reflns_av_unetI/netI 0.0542
_diffrn_reflns_Laue_measured_fraction_full 0.997
_diffrn_reflns_Laue_measured_fraction_max 0.916
_diffrn_reflns_limit_h_max 16
_diffrn_reflns_limit_h_min -16
_diffrn_reflns_limit_k_max 13
_diffrn_reflns_limit_k_min -11
_diffrn_reflns_limit_l_max 26
_diffrn_reflns_limit_l_min -26
_diffrn_reflns_number 21790
_diffrn_reflns_point_group_measured_fraction_full 0.997
_diffrn_reflns_point_group_measured_fraction_max 0.916
_diffrn_reflns_theta_full 25.242
_diffrn_reflns_theta_max 38.096
_diffrn_reflns_theta_min 3.342
_diffrn_source 'micro-focus sealed X-ray tube'
_diffrn_source_type 'PhotonJet (Mo) X-ray Source'
_exptl_absorpt_coefficient_mu 26.931
_exptl_absorpt_correction_T_max 0.775
_exptl_absorpt_correction_T_min 0.038
_exptl_absorpt_correction_type gaussian
_exptl_absorpt_process_details
;
CrysAlisPro 1.171.42.102a (Rigaku Oxford Diffraction, 2023)
Numerical absorption correction based on gaussian integration over
a multifaceted crystal model
Empirical absorption correction using spherical harmonics,
implemented in SCALE3 ABSPACK scaling algorithm.
;
_exptl_crystal_colour colourless
_exptl_crystal_colour_primary colourless
_exptl_crystal_density_diffrn 3.663
_exptl_crystal_description needle
_exptl_crystal_F_000 1128
_exptl_crystal_size_max 0.334
_exptl_crystal_size_mid 0.083
_exptl_crystal_size_min 0.027
_refine_diff_density_max 1.315
_refine_diff_density_min -1.132
_refine_diff_density_rms 0.202
_refine_ls_extinction_coef 0.00112(10)
_refine_ls_extinction_expression Fc^*^=kFc[1+0.001xFc^2^\l^3^/sin(2\q)]^-1/4^
_refine_ls_extinction_method SHELXL
_refine_ls_goodness_of_fit_ref 1.015
_refine_ls_hydrogen_treatment constr
_refine_ls_matrix_type full
_refine_ls_number_parameters 101
_refine_ls_number_reflns 5950
_refine_ls_number_restraints 0
_refine_ls_restrained_S_all 1.015
_refine_ls_R_factor_all 0.0911
_refine_ls_R_factor_gt 0.0436
_refine_ls_shift/su_max 0.001
_refine_ls_shift/su_mean 0.000
_refine_ls_structure_factor_coef Fsqd
_refine_ls_weighting_details 'w=1/[\s^2^(Fo^2^)+(0.0323P)^2^] where P=(Fo^2^+2Fc^2^)/3'
_refine_ls_weighting_scheme calc
_refine_ls_wR_factor_gt 0.0749
_refine_ls_wR_factor_ref 0.0839
_reflns_Friedel_coverage 0.000
_reflns_number_gt 3624
_reflns_number_total 5950
_reflns_threshold_expression 'I > 2\s(I)'
_cod_data_source_file d5dt02637g2.cif
_cod_data_source_block 3-ipy-pbbr3
_cod_database_code 7720405
_shelxl_version_number 2014/6
_chemical_oxdiff_formula 'Pb1 Br3 I1 C5 N1 H5'
_chemical_oxdiff_usercomment 296K
_shelx_space_group_comment
;
The symmetry employed for this shelxl refinement is uniquely defined
by the following loop, which should always be used as a source of
symmetry information in preference to the above space-group names.
They are only intended as comments.
;
_olex2_refinement_description
;
1. Fixed Uiso
 At 1.2 times of:
  All C(H) groups, All N(H) groups
2.a Aromatic/amide H refined with riding coordinates:
 C1(H1), N1(H1A), C3(H3), C4(H4), C5(H5)
;
_olex2_submission_special_instructions 'No special instructions were received'
_oxdiff_exptl_absorpt_empirical_details
;
Empirical correction (ABSPACK) includes:
- Absorption correction using spherical harmonics
- Frame scaling
;
_oxdiff_exptl_absorpt_empirical_full_max 3.407
_oxdiff_exptl_absorpt_empirical_full_min 0.523

loop_
_space_group_symop_operation_xyz
'x, y, z'
'-x, y+1/2, -z+1/2'
'-x, -y, -z'
'x, -y-1/2, z-1/2'

loop_
_atom_site_label
_atom_site_type_symbol
_atom_site_fract_x
_atom_site_fract_y
_atom_site_fract_z
_atom_site_U_iso_or_equiv
_atom_site_adp_type
_atom_site_occupancy
_atom_site_site_symmetry_order
_atom_site_calc_flag
_atom_site_refinement_flags_posn
_atom_site_refinement_flags_adp
_atom_site_refinement_flags_occupancy
_atom_site_disorder_assembly
_atom_site_disorder_group
Br1 Br 0.75809(6) 0.10215(5) 0.71051(4) 0.04625(13) Uani 1 1 d . . . . .
Pb1 Pb 1.02085(2) -0.07485(2) 0.75207(2) 0.03627(7) Uani 1 1 d . . . . .
Br2 Br 0.89228(6) -0.30175(5) 0.60366(3) 0.04435(13) Uani 1 1 d . . . . .
Br3 Br 0.89334(6) -0.28905(5) 0.86167(3) 0.04267(12) Uani 1 1 d . . . . .
C1 C 0.2750(6) 0.6187(6) 0.5591(4) 0.0492(13) Uani 1 1 d . . . . .
H1 H 0.2305 0.5157 0.5541 0.059 Uiso 1 1 calc R U . . .
I1 I 0.53824(5) 0.42494(4) 0.64982(3) 0.05544(11) Uani 1 1 d . . . . .
N1 N 0.2000(5) 0.7532(6) 0.5242(3) 0.0564(12) Uani 1 1 d . . . . .
H1A H 0.1105 0.7412 0.4971 0.068 Uiso 1 1 calc R U . . .
C2 C 0.4167(5) 0.6347(6) 0.6018(3) 0.0393(10) Uani 1 1 d . . . . .
C3 C 0.4808(7) 0.7901(6) 0.6104(4) 0.0580(14) Uani 1 1 d . . . . .
H3 H 0.5772 0.8039 0.6404 0.070 Uiso 1 1 calc R U . . .
C4 C 0.3970(8) 0.9228(6) 0.5731(5) 0.0668(18) Uani 1 1 d . . . . .
H4 H 0.4381 1.0277 0.5781 0.080 Uiso 1 1 calc R U . . .
C5 C 0.2566(8) 0.9048(6) 0.5294(4) 0.0556(15) Uani 1 1 d . . . . .
H5 H 0.2014 0.9951 0.5038 0.067 Uiso 1 1 calc R U . . .

loop_
_atom_site_aniso_label
_atom_site_aniso_U_11
_atom_site_aniso_U_22
_atom_site_aniso_U_33
_atom_site_aniso_U_23
_atom_site_aniso_U_13
_atom_site_aniso_U_12
Br1 0.0331(3) 0.0357(2) 0.0660(3) 0.00249(19) 0.0061(2) 0.00265(18)
Pb1 0.03747(11) 0.03100(9) 0.03914(10) 0.00117(6) 0.00805(7) 0.00188(7)
Br2 0.0531(3) 0.0418(2) 0.0350(2) 0.00015(17) 0.0060(2) -0.0012(2)
Br3 0.0464(3) 0.0442(2) 0.0400(3) 0.00110(17) 0.0160(2) 0.0003(2)
C1 0.044(3) 0.043(3) 0.057(3) -0.005(2) 0.008(3) -0.008(2)
I1 0.0491(2) 0.04406(19) 0.0702(3) 0.00888(14) 0.01066(19) 0.00794(15)
N1 0.040(3) 0.067(3) 0.054(3) -0.002(2) -0.003(2) 0.010(2)
C2 0.038(3) 0.038(2) 0.041(3) -0.0019(18) 0.009(2) 0.002(2)
C3 0.047(4) 0.044(3) 0.078(4) -0.008(3) 0.008(3) -0.005(2)
C4 0.067(5) 0.039(3) 0.087(5) -0.004(3) 0.007(4) -0.003(3)
C5 0.074(5) 0.045(3) 0.048(3) 0.005(2) 0.016(3) 0.013(3)

loop_
_atom_type_symbol
_atom_type_description
_atom_type_scat_dispersion_real
_atom_type_scat_dispersion_imag
_atom_type_scat_source
C C 0.0033 0.0016 'International Tables Vol C Tables 4.2.6.8 and 6.1.1.4'
H H 0.0000 0.0000 'International Tables Vol C Tables 4.2.6.8 and 6.1.1.4'
Br Br -0.2901 2.4595 'International Tables Vol C Tables 4.2.6.8 and 6.1.1.4'
I I -0.4742 1.8119 'International Tables Vol C Tables 4.2.6.8 and 6.1.1.4'
N N 0.0061 0.0033 'International Tables Vol C Tables 4.2.6.8 and 6.1.1.4'
Pb Pb -3.3944 10.1111 'International Tables Vol C Tables 4.2.6.8 and 6.1.1.4'

loop_
_exptl_crystal_face_index_h
_exptl_crystal_face_index_k
_exptl_crystal_face_index_l
_exptl_crystal_face_perp_dist
-4 0 22 0.0403
0 -11 6 0.1440
5 0 -22 0.0382
4 2 -22 0.0397
1 10 -10 0.1437
-4 10 12 0.1513
-12 0 -4 0.0134
12 0 4 0.0134

loop_
_geom_angle_atom_site_label_1
_geom_angle_atom_site_label_2
_geom_angle_atom_site_label_3
_geom_angle
_geom_angle_site_symmetry_1
_geom_angle_site_symmetry_3
_geom_angle_publ_flag
Br1 Pb1 Br2 82.054(16) . 2_756 ?
Br1 Pb1 Br2 88.237(16) . . ?
Br1 Pb1 Br3 86.978(16) . . ?
Br1 Pb1 Br3 81.422(14) . 2_756 ?
Br2 Pb1 Br2 170.234(11) . 2_756 ?
Br2 Pb1 Br3 80.655(13) 2_756 2_756 ?
Br2 Pb1 Br3 96.913(13) . 2_756 ?
Br3 Pb1 Br2 93.472(14) . 2_756 ?
Br3 Pb1 Br2 87.038(14) . . ?
Br3 Pb1 Br3 167.602(13) . 2_756 ?
Pb1 Br2 Pb1 83.494(12) . 2_746 ?
Pb1 Br3 Pb1 83.341(12) . 2_746 ?
N1 C1 H1 120.4 . . ?
N1 C1 C2 119.2(5) . . ?
C2 C1 H1 120.4 . . ?
C1 N1 H1A 118.2 . . ?
C5 N1 C1 123.6(5) . . ?
C5 N1 H1A 118.2 . . ?
C1 C2 I1 119.7(4) . . ?
C1 C2 C3 119.7(5) . . ?
C3 C2 I1 120.5(4) . . ?
C2 C3 H3 121.1 . . ?
C4 C3 C2 117.9(6) . . ?
C4 C3 H3 121.1 . . ?
C3 C4 H4 119.1 . . ?
C5 C4 C3 121.8(5) . . ?
C5 C4 H4 119.1 . . ?
N1 C5 C4 117.8(5) . . ?
N1 C5 H5 121.1 . . ?
C4 C5 H5 121.1 . . ?

loop_
_geom_bond_atom_site_label_1
_geom_bond_atom_site_label_2
_geom_bond_distance
_geom_bond_site_symmetry_2
_geom_bond_publ_flag
Br1 Pb1 2.8278(5) . ?
Pb1 Br2 2.9741(5) . ?
Pb1 Br2 3.1220(5) 2_756 ?
Pb1 Br3 2.9358(5) . ?
Pb1 Br3 3.1662(5) 2_756 ?
Br2 Pb1 3.1221(5) 2_746 ?
Br3 Pb1 3.1662(5) 2_746 ?
C1 H1 0.9300 . ?
C1 N1 1.340(7) . ?
C1 C2 1.359(7) . ?
I1 C2 2.085(5) . ?
N1 H1A 0.8600 . ?
N1 C5 1.335(7) . ?
C2 C3 1.390(7) . ?
C3 H3 0.9300 . ?
C3 C4 1.378(8) . ?
C4 H4 0.9300 . ?
C4 C5 1.353(10) . ?
C5 H5 0.9300 . ?

loop_
_geom_torsion_atom_site_label_1
_geom_torsion_atom_site_label_2
_geom_torsion_atom_site_label_3
_geom_torsion_atom_site_label_4
_geom_torsion
_geom_torsion_site_symmetry_1
_geom_torsion_site_symmetry_2
_geom_torsion_site_symmetry_3
_geom_torsion_site_symmetry_4
_geom_torsion_publ_flag
C1 N1 C5 C4 -0.7(9) . . . . ?
C1 C2 C3 C4 -1.3(9) . . . . ?
I1 C2 C3 C4 176.4(5) . . . . ?
N1 C1 C2 I1 -176.3(4) . . . . ?
N1 C1 C2 C3 1.5(8) . . . . ?
C2 C1 N1 C5 -0.5(8) . . . . ?
C2 C3 C4 C5 0.1(10) . . . . ?
C3 C4 C5 N1 0.9(10) . . . . ?

loop_
_exptl_oxdiff_crystal_face_indexfrac_h
_exptl_oxdiff_crystal_face_indexfrac_k
_exptl_oxdiff_crystal_face_indexfrac_l
_exptl_oxdiff_crystal_face_x
_exptl_oxdiff_crystal_face_y
_exptl_oxdiff_crystal_face_z
-4.4791 -0.3928 22.1851 0.3294 0.9321 0.1504
0.1745 -10.9696 5.7234 0.0478 0.1274 0.9907
4.5387 -0.0855 -22.1903 -0.3311 -0.9373 -0.1086
4.2046 2.0756 -21.8492 -0.3186 -0.9005 -0.2961
0.7923 10.1609 -9.9765 -0.1140 -0.3153 -0.9421
-3.5851 9.5297 11.8535 0.2093 0.5993 -0.7727
-12.1622 0.1998 -4.2336 -0.9641 0.2300 -0.1325
12.1622 -0.1998 4.2336 0.9641 -0.2300 0.1325
